data_2242160
loop_
_publ_author_name
'Amenta, Donna S.'
'Liebing, Phil'
'Biero, Julia E.'
'Sherman, Robert J.'
'Gilje, John W.'
'Edelmann, Frank T.'

_publ_section_title
;
 Synthesis and crystal structures of three new benzotriazolylpropanamides
;
_journal_issue 6
_journal_name_full 'Acta Crystallographica Section E'
_journal_page_first 880
_journal_page_last 885
_journal_paper_doi 10.1107/S2056989017007472
_journal_volume 73
_journal_year 2017
_chemical_formula_moiety 'C10 H12 N4 O'
_chemical_formula_sum 'C10 H12 N4 O'
_chemical_formula_weight 204.24
_chemical_name_systematic
;
3-(2<i>H</i>-Benzotriazol-2-yl)-2-methylpropanamide
;
_space_group_crystal_system triclinic
_space_group_IT_number 2
_space_group_name_Hall '-P 1'
_space_group_name_H-M_alt 'P -1'
_symmetry_space_group_name_Hall '-P 1'
_symmetry_space_group_name_H-M 'P -1'
_atom_sites_solution_hydrogens geom
_atom_sites_solution_primary direct
_atom_sites_solution_secondary difmap
_audit_creation_method SHELXL-2016/4
_cell_angle_alpha 109.83(3)
_cell_angle_beta 90.93(3)
_cell_angle_gamma 97.14(3)
_cell_formula_units_Z 2
_cell_length_a 5.5961(11)
_cell_length_b 9.3462(19)
_cell_length_c 10.472(2)
_cell_measurement_reflns_used 5587
_cell_measurement_temperature 133(2)
_cell_measurement_theta_max 29.15
_cell_measurement_theta_min 2.07
_cell_volume 510.2(2)
_computing_cell_refinement
;
X-AREA (Stoe & Cie, 2002)
;
_computing_data_collection
;
X-AREA (Stoe & Cie, 2002)
;
_computing_data_reduction
;
X-AREA and X-RED (Stoe & Cie, 2002)
;
_computing_molecular_graphics
;
DIAMOND (Brandenburg, 1999)
;
_computing_publication_material
;
SHELXL2016 (Sheldrick, 2015)
;
_computing_structure_refinement
;
SHELXL2016 (Sheldrick, 2015)
;
_computing_structure_solution
;
SHELXS97 (Sheldrick, 2008)
;
_diffrn_ambient_temperature 133(2)
_diffrn_detector_area_resol_mean 6.67
_diffrn_measured_fraction_theta_full 0.983
_diffrn_measured_fraction_theta_max 0.983
_diffrn_measurement_device_type 'Stoe IPDS 2T'
_diffrn_measurement_method 'area detector'
_diffrn_radiation_type MoK\a
_diffrn_radiation_wavelength 0.71073
_diffrn_reflns_av_R_equivalents 0.0556
_diffrn_reflns_limit_h_max 6
_diffrn_reflns_limit_h_min -6
_diffrn_reflns_limit_k_max 11
_diffrn_reflns_limit_k_min -11
_diffrn_reflns_limit_l_max 12
_diffrn_reflns_limit_l_min -12
_diffrn_reflns_number 3731
_diffrn_reflns_theta_full 24.999
_diffrn_reflns_theta_max 24.999
_diffrn_reflns_theta_min 2.071
_exptl_absorpt_coefficient_mu 0.091
_exptl_absorpt_correction_type none
_exptl_crystal_colour colorless
_exptl_crystal_density_diffrn 1.329
_exptl_crystal_description prism
_exptl_crystal_F_000 216
_exptl_crystal_size_max 0.480
_exptl_crystal_size_mid 0.330
_exptl_crystal_size_min 0.250
_refine_diff_density_max 0.247
_refine_diff_density_min -0.182
_refine_ls_extinction_coef 0.11(2)
_refine_ls_extinction_expression Fc^*^=kFc[1+0.001xFc^2^\l^3^/sin(2\q)]^-1/4^
_refine_ls_extinction_method
;
SHELXL2016 (Sheldrick, 2015)
;
_refine_ls_goodness_of_fit_ref 1.085
_refine_ls_hydrogen_treatment constr
_refine_ls_matrix_type full
_refine_ls_number_parameters 138
_refine_ls_number_reflns 1774
_refine_ls_number_restraints 0
_refine_ls_restrained_S_all 1.085
_refine_ls_R_factor_all 0.0400
_refine_ls_R_factor_gt 0.0369
_refine_ls_shift/su_max 0.000
_refine_ls_shift/su_mean 0.000
_refine_ls_structure_factor_coef Fsqd
_refine_ls_weighting_details 'w=1/[\s^2^(Fo^2^)+(0.0280P)^2^+0.1900P] where P=(Fo^2^+2Fc^2^)/3'
_refine_ls_weighting_scheme calc
_refine_ls_wR_factor_gt 0.0852
_refine_ls_wR_factor_ref 0.0869
_reflns_number_gt 1653
_reflns_number_total 1774
_reflns_threshold_expression 'I > 2\s(I)'
_cod_data_source_file zl2702sup1.cif
_cod_data_source_block 2
_cod_database_code 2242160
_shelx_space_group_comment
;
The symmetry employed for this shelxl refinement is uniquely defined
by the following loop, which should always be used as a source of
symmetry information in preference to the above space-group names.
They are only intended as comments.
;
_shelx_estimated_absorpt_t_min 0.957
_shelx_estimated_absorpt_t_max 0.977

loop_
_space_group_symop_operation_xyz
'x, y, z'
'-x, -y, -z'

loop_
_atom_site_type_symbol
_atom_site_label
_atom_site_fract_x
_atom_site_fract_y
_atom_site_fract_z
_atom_site_U_iso_or_equiv
_atom_site_adp_type
_atom_site_calc_flag
_atom_site_occupancy
C C1 0.0227(2) 0.64543(13) 0.69653(13) 0.0214(3) Uani d 1
C C2 0.0204(2) 0.74112(14) 0.84610(13) 0.0225(3) Uani d 1
H H3 -0.098923 0.815190 0.857903 0.027 Uiso calc 1
C C3 0.2682(3) 0.82849(15) 0.90085(13) 0.0252(3) Uani d 1
H H5 0.262252 0.888303 0.998666 0.030 Uiso calc 1
H H4 0.383837 0.754250 0.892496 0.030 Uiso calc 1
C C4 -0.0516(3) 0.63442(17) 0.92572(15) 0.0341(4) Uani d 1
H H6 -0.215805 0.581749 0.895255 0.041 Uiso calc 1
H H8 -0.045568 0.694636 1.022969 0.041 Uiso calc 1
H H7 0.060441 0.558341 0.910078 0.041 Uiso calc 1
C C5 0.5730(2) 1.03192(15) 0.71230(13) 0.0223(3) Uani d 1
C C6 0.3863(2) 1.11949(15) 0.75999(13) 0.0232(3) Uani d 1
C C7 0.3662(3) 1.25214(16) 0.72735(15) 0.0298(3) Uani d 1
H H9 0.239683 1.311962 0.758654 0.036 Uiso calc 1
C C8 0.5363(3) 1.29041(17) 0.64894(15) 0.0325(4) Uani d 1
H H10 0.528050 1.379345 0.625352 0.039 Uiso calc 1
C C9 0.7253(3) 1.20216(18) 0.60133(15) 0.0347(4) Uani d 1
H H11 0.840016 1.233870 0.547020 0.042 Uiso calc 1
C C10 0.7479(3) 1.07309(17) 0.63095(15) 0.0311(4) Uani d 1
H H12 0.874723 1.014003 0.598479 0.037 Uiso calc 1
N N1 -0.1609(2) 0.64790(12) 0.61694(11) 0.0250(3) Uani d 1
H H1 -0.170803 0.591949 0.529944 0.030 Uiso calc 1
H H2 -0.273477 0.705494 0.650863 0.030 Uiso calc 1
N N2 0.5490(2) 0.91227(12) 0.75780(11) 0.0239(3) Uani d 1
N N3 0.3548(2) 0.93272(12) 0.82946(11) 0.0220(3) Uani d 1
N N4 0.2480(2) 1.05296(13) 0.83583(12) 0.0258(3) Uani d 1
O O 0.18732(19) 0.56749(11) 0.65622(10) 0.0320(3) Uani d 1

loop_
_atom_site_aniso_label
_atom_site_aniso_U_11
_atom_site_aniso_U_22
_atom_site_aniso_U_33
_atom_site_aniso_U_12
_atom_site_aniso_U_13
_atom_site_aniso_U_23
C1 0.0270(7) 0.0161(6) 0.0212(7) 0.0033(5) 0.0079(5) 0.0062(5)
C2 0.0281(7) 0.0205(6) 0.0194(7) 0.0058(5) 0.0064(5) 0.0065(5)
C3 0.0304(7) 0.0262(7) 0.0195(6) 0.0050(6) 0.0012(5) 0.0084(5)
C4 0.0497(10) 0.0282(7) 0.0268(7) 0.0063(7) 0.0146(7) 0.0116(6)
C5 0.0203(7) 0.0247(6) 0.0197(6) 0.0020(5) -0.0010(5) 0.0053(5)
C6 0.0207(7) 0.0240(6) 0.0221(7) 0.0005(5) 0.0007(5) 0.0050(5)
C7 0.0279(8) 0.0265(7) 0.0351(8) 0.0044(6) 0.0017(6) 0.0104(6)
C8 0.0330(8) 0.0294(7) 0.0361(8) -0.0040(6) -0.0060(6) 0.0157(6)
C9 0.0273(8) 0.0466(9) 0.0323(8) -0.0058(7) 0.0017(6) 0.0198(7)
C10 0.0230(7) 0.0412(8) 0.0296(7) 0.0047(6) 0.0062(6) 0.0124(6)
N1 0.0286(6) 0.0252(6) 0.0203(6) 0.0096(5) 0.0050(5) 0.0042(4)
N2 0.0226(6) 0.0267(6) 0.0210(6) 0.0050(5) 0.0029(4) 0.0057(4)
N3 0.0230(6) 0.0212(5) 0.0203(6) 0.0029(4) 0.0010(4) 0.0051(4)
N4 0.0250(6) 0.0246(6) 0.0276(6) 0.0045(5) 0.0050(5) 0.0080(5)
O 0.0331(6) 0.0341(6) 0.0240(5) 0.0136(5) 0.0027(4) 0.0008(4)

loop_
_atom_type_symbol
_atom_type_description
_atom_type_scat_dispersion_real
_atom_type_scat_dispersion_imag
_atom_type_scat_source
C C 0.0033 0.0016 'International Tables Vol C Tables 4.2.6.8 and 6.1.1.4'
H H 0.0000 0.0000 'International Tables Vol C Tables 4.2.6.8 and 6.1.1.4'
N N 0.0061 0.0033 'International Tables Vol C Tables 4.2.6.8 and 6.1.1.4'
O O 0.0106 0.0060 'International Tables Vol C Tables 4.2.6.8 and 6.1.1.4'

loop_
_geom_angle_atom_site_label_1
_geom_angle_atom_site_label_2
_geom_angle_atom_site_label_3
_geom_angle
O C1 N1 123.67(12)
O C1 C2 119.91(12)
N1 C1 C2 116.40(11)
C3 C2 C1 110.76(11)
C3 C2 C4 108.52(12)
C1 C2 C4 108.88(11)
C3 C2 H3 109.6
C1 C2 H3 109.6
C4 C2 H3 109.6
N3 C3 C2 112.65(11)
N3 C3 H5 109.1
C2 C3 H5 109.1
N3 C3 H4 109.1
C2 C3 H4 109.1
H5 C3 H4 107.8
C2 C4 H6 109.5
C2 C4 H8 109.5
H6 C4 H8 109.5
C2 C4 H7 109.5
H6 C4 H7 109.5
H8 C4 H7 109.5
N2 C5 C6 108.57(12)
N2 C5 C10 129.88(13)
C6 C5 C10 121.56(13)
N4 C6 C5 108.31(12)
N4 C6 C7 130.81(13)
C5 C6 C7 120.88(13)
C8 C7 C6 116.86(13)
C8 C7 H9 121.6
C6 C7 H9 121.6
C7 C8 C9 122.17(13)
C7 C8 H10 118.9
C9 C8 H10 118.9
C10 C9 C8 122.07(14)
C10 C9 H11 119.0
C8 C9 H11 119.0
C9 C10 C5 116.47(14)
C9 C10 H12 121.8
C5 C10 H12 121.8
C1 N1 H1 120.0
C1 N1 H2 120.0
H1 N1 H2 120.0
N3 N2 C5 103.09(11)
N4 N3 N2 117.11(11)
N4 N3 C3 121.80(11)
N2 N3 C3 121.07(11)
N3 N4 C6 102.93(11)

loop_
_geom_bond_atom_site_label_1
_geom_bond_atom_site_label_2
_geom_bond_distance
C1 O 1.2364(16)
C1 N1 1.3199(18)
C1 C2 1.5187(18)
C2 C3 1.514(2)
C2 C4 1.5255(18)
C2 H3 1.0000
C3 N3 1.4598(17)
C3 H5 0.9900
C3 H4 0.9900
C4 H6 0.9800
C4 H8 0.9800
C4 H7 0.9800
C5 N2 1.3498(18)
C5 C6 1.4013(19)
C5 C10 1.410(2)
C6 N4 1.3607(18)
C6 C7 1.4098(19)
C7 C8 1.360(2)
C7 H9 0.9500
C8 C9 1.415(2)
C8 H10 0.9500
C9 C10 1.363(2)
C9 H11 0.9500
C10 H12 0.9500
N1 H1 0.8800
N1 H2 0.8800
N2 N3 1.3276(16)
N3 N4 1.3198(16)

loop_
_geom_hbond_atom_site_label_D
_geom_hbond_atom_site_label_H
_geom_hbond_atom_site_label_A
_geom_hbond_site_symmetry_A
_geom_hbond_distance_DH
_geom_hbond_distance_HA
_geom_hbond_distance_DA
_geom_hbond_angle_DHA
N1 H1 O 2_566 0.88 2.00 2.8745(18) 169.5
N1 H2 N2 1_455 0.88 2.24 3.0850(18) 160.7

loop_
_geom_torsion_atom_site_label_1
_geom_torsion_atom_site_label_2
_geom_torsion_atom_site_label_3
_geom_torsion_atom_site_label_4
_geom_torsion
O C1 C2 C3 45.53(16)
N1 C1 C2 C3 -136.47(12)
O C1 C2 C4 -73.73(16)
N1 C1 C2 C4 104.27(14)
C1 C2 C3 N3 59.74(14)
C4 C2 C3 N3 179.22(10)
N2 C5 C6 N4 0.30(14)
C10 C5 C6 N4 -179.57(12)
N2 C5 C6 C7 -179.77(12)
C10 C5 C6 C7 0.4(2)
N4 C6 C7 C8 179.50(14)
C5 C6 C7 C8 -0.41(19)
C6 C7 C8 C9 0.2(2)
C7 C8 C9 C10 0.2(2)
C8 C9 C10 C5 -0.2(2)
N2 C5 C10 C9 -179.87(13)
C6 C5 C10 C9 0.0(2)
C6 C5 N2 N3 -0.24(13)
C10 C5 N2 N3 179.62(14)
C5 N2 N3 N4 0.10(14)
C5 N2 N3 C3 -178.27(11)
C2 C3 N3 N4 65.73(15)
C2 C3 N3 N2 -115.97(13)
N2 N3 N4 C6 0.08(15)
C3 N3 N4 C6 178.44(11)
C5 C6 N4 N3 -0.23(14)
C7 C6 N4 N3 179.86(13)

_cod_database_fobs_code 2242160
